data_4319566
loop_
_publ_author_name
'Louise M. Liable-Sands'
'Christopher Incarvito'
'Arnold L. Rheingold'
'C. Jin Qin'
'Anna L. Gavrilova'
'B. Bosnich'

_publ_contact_author
; 
     Dr. B. Bosnich
     Department of Chemistry 
     5735 South Ellis Ave. 
     The University of Chicago, Chicago, IL 60637 
     USA 
;
_publ_contact_author_email bos5@midway.uchicago.edu
_publ_contact_author_fax '+773 702 0805'
_publ_contact_author_phone '+773 702 0287'
_publ_section_title
;
 Bimetallic Reactivity. Preparation and Properties of Bimetallic Complexes
 Formed by Binucleating Ligands Bearing 4- and 6-Coordinate Sites
;
_journal_name_full 'Inorganic Chemistry'
_journal_page_first 2147
_journal_page_last 2155
_journal_paper_doi 10.1021/ic0012625
_journal_volume 40
_journal_year 2001
_chemical_formula_sum 'C43 H39 Cu2 F12 N7 O4 P2'
_chemical_formula_weight 1134.83
_chemical_name_systematic
;
 ?
;
_space_group_IT_number 14
_symmetry_cell_setting monoclinic
_symmetry_space_group_name_Hall '-P 2ybc'
_symmetry_space_group_name_H-M 'P 1 21/c 1'
_atom_sites_solution_hydrogens geom
_atom_sites_solution_primary direct
_atom_sites_solution_secondary difmap
_audit_creation_method SHELXL-97
_cell_angle_alpha 90.00
_cell_angle_beta 91.7382(4)
_cell_angle_gamma 90.00
_cell_formula_units_Z 4
_cell_length_a 21.9346(3)
_cell_length_b 8.85063(2)
_cell_length_c 24.7046(2)
_cell_measurement_temperature 173(2)
_cell_measurement_theta_max 28.0
_cell_measurement_theta_min 2.0
_cell_volume 4793.82(8)
_computing_cell_refinement 'Bruker SMART'
_computing_data_collection 'Bruker SMART'
_computing_data_reduction 'Bruker SHELXTL'
_computing_molecular_graphics 'Bruker SHELXTL'
_computing_publication_material 'Bruker SHELXTL'
_computing_structure_refinement 'SHELXL-97 (Sheldrick, 1997)'
_computing_structure_solution 'SHELXS-97 (Sheldrick, 1990)'
_diffrn_ambient_temperature 173(2)
_diffrn_measured_fraction_theta_full 0.992
_diffrn_measured_fraction_theta_max 0.992
_diffrn_measurement_device_type 'CCD area detector'
_diffrn_measurement_method 'phi and omega scans'
_diffrn_radiation_monochromator graphite
_diffrn_radiation_source 'fine-focus sealed tube'
_diffrn_radiation_type MoK\a
_diffrn_radiation_wavelength 0.71073
_diffrn_reflns_av_R_equivalents 0.0845
_diffrn_reflns_av_sigmaI/netI 0.0998
_diffrn_reflns_limit_h_max 24
_diffrn_reflns_limit_h_min -25
_diffrn_reflns_limit_k_max 10
_diffrn_reflns_limit_k_min -10
_diffrn_reflns_limit_l_max 28
_diffrn_reflns_limit_l_min -27
_diffrn_reflns_number 22498
_diffrn_reflns_theta_full 24.00
_diffrn_reflns_theta_max 24.00
_diffrn_reflns_theta_min 1.86
_exptl_absorpt_coefficient_mu 1.050
_exptl_absorpt_correction_T_max 0.9793
_exptl_absorpt_correction_T_min 0.6788
_exptl_absorpt_correction_type none
_exptl_crystal_colour green
_exptl_crystal_density_diffrn 1.572
_exptl_crystal_density_method 'not measured'
_exptl_crystal_description 'thin blade'
_exptl_crystal_F_000 2296
_exptl_crystal_size_max 0.40
_exptl_crystal_size_mid 0.20
_exptl_crystal_size_min 0.02
_refine_diff_density_max 0.538
_refine_diff_density_min -0.604
_refine_diff_density_rms 0.102
_refine_ls_extinction_method none
_refine_ls_goodness_of_fit_ref 1.171
_refine_ls_hydrogen_treatment mixed
_refine_ls_matrix_type full
_refine_ls_number_parameters 631
_refine_ls_number_reflns 7456
_refine_ls_number_restraints 0
_refine_ls_restrained_S_all 1.171
_refine_ls_R_factor_all 0.1180
_refine_ls_R_factor_gt 0.0613
_refine_ls_shift/su_max 0.000
_refine_ls_shift/su_mean 0.000
_refine_ls_structure_factor_coef Fsqd
_refine_ls_weighting_details 'calc w=1/[\s^2^(Fo^2^)+(0.0400P)^2^+0.0000P] where P=(Fo^2^+2Fc^2^)/3'
_refine_ls_weighting_scheme calc
_refine_ls_wR_factor_gt 0.1137
_refine_ls_wR_factor_ref 0.1332
_reflns_number_gt 4649
_reflns_number_total 7456
_reflns_threshold_expression >2sigma(I)
_cod_data_source_file ic0012625_2.cif
_cod_data_source_block complex_19
_cod_depositor_comments
;
The following automatic conversions were performed:

'_symmetry_cell_setting' value 'Monoclinic' changed to 'monoclinic'
according to the built-in table from CIF Core dictionary named
'cif_core.dic' version 2.4.1 from 2010-06-29.

Automatic conversion script
Id: cif_fix_values 1646 2011-03-28 12:23:43Z adriana 
;
_cod_original_cell_volume 4793.83(8)
_cod_database_code 4319566

loop_
_symmetry_equiv_pos_as_xyz
'x, y, z'
'-x, y+1/2, -z+1/2'
'-x, -y, -z'
'x, -y-1/2, z-1/2'

loop_
_atom_site_label
_atom_site_type_symbol
_atom_site_fract_x
_atom_site_fract_y
_atom_site_fract_z
_atom_site_U_iso_or_equiv
_atom_site_adp_type
_atom_site_occupancy
_atom_site_symmetry_multiplicity
_atom_site_calc_flag
_atom_site_refinement_flags
_atom_site_disorder_assembly
_atom_site_disorder_group
Cu1 Cu 0.19225(3) 0.27781(7) 0.35371(3) 0.02456(19) Uani 1 1 d . . .
Cu2 Cu 0.31742(3) 0.30791(8) 0.42470(3) 0.0347(2) Uani 1 1 d . . .
O1 O 0.28451(16) 0.2008(4) 0.36030(14) 0.0283(9) Uani 1 1 d . . .
O2 O 0.23771(17) 0.3933(4) 0.43395(14) 0.0295(9) Uani 1 1 d . . .
O7 O 0.27364(18) 0.2061(4) 0.18505(15) 0.0345(10) Uani 1 1 d . . .
O30 O 0.06398(17) 0.3172(4) 0.49840(15) 0.0339(10) Uani 1 1 d . . .
N1 N 0.2281(2) 0.4227(5) 0.30248(18) 0.0270(11) Uani 1 1 d . . .
N2 N 0.1628(2) 0.1427(5) 0.28706(18) 0.0302(12) Uani 1 1 d . . .
N3 N 0.3757(2) 0.1449(6) 0.4404(2) 0.0413(14) Uani 1 1 d . . .
N4 N 0.3554(2) 0.4315(6) 0.4818(2) 0.0384(13) Uani 1 1 d . . .
N5 N 0.1688(2) 0.1352(5) 0.41161(18) 0.0301(12) Uani 1 1 d . . .
N6 N 0.1140(2) 0.3960(5) 0.36415(18) 0.0264(11) Uani 1 1 d . . .
N42 N 0.3726(3) 0.4537(7) 0.3612(3) 0.0602(19) Uani 1 1 d . . .
C1 C 0.2307(3) 0.5716(6) 0.3168(2) 0.0330(15) Uani 1 1 d . . .
H1A H 0.2093 0.6039 0.3476 0.040 Uiso 1 1 calc R . .
C2 C 0.2629(3) 0.6759(6) 0.2886(3) 0.0414(17) Uani 1 1 d . . .
H2A H 0.2632 0.7791 0.2993 0.050 Uiso 1 1 calc R . .
C3 C 0.2952(3) 0.6291(7) 0.2443(3) 0.0497(19) Uani 1 1 d . . .
H3A H 0.3184 0.6990 0.2242 0.060 Uiso 1 1 calc R . .
C4 C 0.2927(3) 0.4773(6) 0.2298(3) 0.0406(16) Uani 1 1 d . . .
H4A H 0.3144 0.4425 0.1995 0.049 Uiso 1 1 calc R . .
C5 C 0.2588(3) 0.3771(6) 0.2594(2) 0.0270(14) Uani 1 1 d . . .
C6 C 0.2588(3) 0.2077(6) 0.2405(2) 0.0263(13) Uani 1 1 d . . .
C7 C 0.2296(3) 0.2710(7) 0.1474(2) 0.0504(19) Uani 1 1 d . . .
H7A H 0.2447 0.2633 0.1106 0.076 Uiso 1 1 calc R . .
H7B H 0.2233 0.3775 0.1565 0.076 Uiso 1 1 calc R . .
H7C H 0.1909 0.2163 0.1496 0.076 Uiso 1 1 calc R . .
C8 C 0.2002(3) 0.1132(6) 0.2474(2) 0.0265(14) Uani 1 1 d . . .
C9 C 0.1893(3) -0.0069(7) 0.2125(2) 0.0433(17) Uani 1 1 d . . .
H9A H 0.2173 -0.0285 0.1849 0.052 Uiso 1 1 calc R . .
C10 C 0.1386(3) -0.0944(7) 0.2174(3) 0.0472(18) Uani 1 1 d . . .
H10A H 0.1312 -0.1771 0.1936 0.057 Uiso 1 1 calc R . .
C11 C 0.0987(3) -0.0616(7) 0.2570(3) 0.0411(17) Uani 1 1 d . . .
H11A H 0.0624 -0.1188 0.2606 0.049 Uiso 1 1 calc R . .
C12 C 0.1122(3) 0.0570(6) 0.2919(2) 0.0379(16) Uani 1 1 d . . .
H12A H 0.0851 0.0788 0.3201 0.045 Uiso 1 1 calc R . .
C13 C 0.3112(2) 0.1216(6) 0.2702(2) 0.0293(14) Uani 1 1 d . . .
C14 C 0.3206(3) 0.1255(6) 0.3278(2) 0.0293(14) Uani 1 1 d . . .
C15 C 0.3715(3) 0.0409(6) 0.3498(3) 0.0360(16) Uani 1 1 d . . .
C16 C 0.4063(3) -0.0488(7) 0.3164(3) 0.0452(18) Uani 1 1 d . . .
H16A H 0.4382 -0.1085 0.3319 0.054 Uiso 1 1 calc R . .
C17 C 0.3955(3) -0.0532(7) 0.2611(3) 0.0480(19) Uani 1 1 d . . .
H17A H 0.4200 -0.1141 0.2387 0.058 Uiso 1 1 calc R . .
C18 C 0.3485(3) 0.0328(6) 0.2389(3) 0.0362(16) Uani 1 1 d . . .
H18A H 0.3414 0.0310 0.2008 0.043 Uiso 1 1 calc R . .
C19 C 0.3904(3) 0.0450(7) 0.4067(3) 0.0438(17) Uani 1 1 d . . .
H19A H 0.4160 -0.0346 0.4197 0.053 Uiso 1 1 calc R . .
C20 C 0.4003(3) 0.1363(8) 0.4970(3) 0.0524(19) Uani 1 1 d . . .
H20A H 0.4233 0.0408 0.5018 0.063 Uiso 1 1 calc R . .
H20B H 0.3659 0.1343 0.5220 0.063 Uiso 1 1 calc R . .
C21 C 0.4420(3) 0.2682(8) 0.5120(3) 0.056(2) Uani 1 1 d . . .
H21A H 0.4838 0.2441 0.5006 0.068 Uiso 1 1 calc R . .
H21B H 0.4435 0.2792 0.5519 0.068 Uiso 1 1 calc R . .
C22 C 0.4226(3) 0.4203(8) 0.4867(3) 0.0533(19) Uani 1 1 d . . .
H22A H 0.4386 0.5041 0.5096 0.064 Uiso 1 1 calc R . .
H22B H 0.4401 0.4300 0.4504 0.064 Uiso 1 1 calc R . .
C23 C 0.3263(3) 0.5196(6) 0.5135(2) 0.0370(16) Uani 1 1 d . . .
H23A H 0.3502 0.5835 0.5367 0.044 Uiso 1 1 calc R . .
C24 C 0.2616(3) 0.5306(6) 0.5171(2) 0.0342(15) Uani 1 1 d . . .
C25 C 0.2195(3) 0.4540(6) 0.4801(2) 0.0281(14) Uani 1 1 d . . .
C26 C 0.1590(3) 0.4428(6) 0.4951(2) 0.0247(13) Uani 1 1 d . . .
C27 C 0.1380(3) 0.5217(6) 0.5403(2) 0.0329(15) Uani 1 1 d . . .
H27A H 0.0962 0.5161 0.5491 0.040 Uiso 1 1 calc R . .
C28 C 0.1785(3) 0.6089(6) 0.5725(2) 0.0356(16) Uani 1 1 d . . .
H28A H 0.1641 0.6669 0.6019 0.043 Uiso 1 1 calc R . .
C29 C 0.2388(3) 0.6089(6) 0.5609(2) 0.0362(16) Uani 1 1 d . . .
H29A H 0.2663 0.6646 0.5836 0.043 Uiso 1 1 calc R . .
C30 C 0.1144(3) 0.3387(6) 0.4638(2) 0.0267(14) Uani 1 1 d . . .
C31 C 0.0174(3) 0.2166(7) 0.4784(3) 0.0515(19) Uani 1 1 d . . .
H31A H -0.0149 0.2094 0.5048 0.077 Uiso 1 1 calc R . .
H31B H 0.0349 0.1163 0.4726 0.077 Uiso 1 1 calc R . .
H31C H 0.0002 0.2554 0.4440 0.077 Uiso 1 1 calc R . .
C32 C 0.1445(3) 0.1824(6) 0.4575(2) 0.0308(14) Uani 1 1 d . . .
C33 C 0.1470(3) 0.0934(7) 0.5040(3) 0.052(2) Uani 1 1 d . . .
H33A H 0.1317 0.1304 0.5370 0.063 Uiso 1 1 calc R . .
C34 C 0.1723(4) -0.0508(8) 0.5012(3) 0.078(3) Uani 1 1 d . . .
H34A H 0.1738 -0.1138 0.5324 0.094 Uiso 1 1 calc R . .
C35 C 0.1947(4) -0.1008(7) 0.4538(3) 0.066(2) Uani 1 1 d . . .
H35A H 0.2115 -0.1994 0.4512 0.079 Uiso 1 1 calc R . .
C36 C 0.1927(3) -0.0051(7) 0.4094(3) 0.0435(17) Uani 1 1 d . . .
H36A H 0.2086 -0.0394 0.3762 0.052 Uiso 1 1 calc R . .
C37 C 0.0880(3) 0.4651(6) 0.3193(2) 0.0339(15) Uani 1 1 d . . .
H37A H 0.1045 0.4466 0.2849 0.041 Uiso 1 1 calc R . .
C38 C 0.0388(3) 0.5604(6) 0.3230(3) 0.0359(16) Uani 1 1 d . . .
H38A H 0.0212 0.6057 0.2913 0.043 Uiso 1 1 calc R . .
C39 C 0.0152(3) 0.5895(7) 0.3728(3) 0.0394(16) Uani 1 1 d . . .
H39A H -0.0179 0.6574 0.3763 0.047 Uiso 1 1 calc R . .
C40 C 0.0409(3) 0.5176(6) 0.4176(2) 0.0311(14) Uani 1 1 d . . .
H40A H 0.0248 0.5355 0.4523 0.037 Uiso 1 1 calc R . .
C41 C 0.0896(3) 0.4204(6) 0.4127(2) 0.0262(14) Uani 1 1 d . . .
C42 C 0.4046(4) 0.4410(11) 0.3262(5) 0.090(3) Uani 1 1 d . . .
C43 C 0.4471(4) 0.4087(17) 0.2811(4) 0.165(6) Uani 1 1 d . . .
H43A H 0.4706 0.3171 0.2896 0.248 Uiso 1 1 calc R . .
H43A H 0.4750 0.4941 0.2770 0.248 Uiso 1 1 calc R . .
H43A H 0.4234 0.3938 0.2472 0.248 Uiso 1 1 calc R . .
P1 P 0.06303(8) 0.50110(19) 0.15486(7) 0.0384(4) Uani 1 1 d . . .
F1 F 0.08638(18) 0.6136(4) 0.10940(16) 0.0660(12) Uani 1 1 d . . .
F2 F 0.00042(15) 0.4752(4) 0.12100(14) 0.0487(10) Uani 1 1 d . . .
F3 F 0.04016(16) 0.3885(4) 0.20038(13) 0.0484(10) Uani 1 1 d . . .
F4 F 0.12571(15) 0.5281(4) 0.18917(14) 0.0503(10) Uani 1 1 d . . .
F5 F 0.09305(15) 0.3615(4) 0.12403(14) 0.0494(10) Uani 1 1 d . . .
F6 F 0.03291(17) 0.6398(4) 0.18580(16) 0.0602(11) Uani 1 1 d . . .
P2 P 0.42488(9) 0.6694(2) 0.11744(7) 0.0428(5) Uani 1 1 d . . .
F7 F 0.4821(3) 0.7707(7) 0.1148(2) 0.144(3) Uani 1 1 d . . .
F8 F 0.4095(2) 0.6976(4) 0.05511(15) 0.0789(14) Uani 1 1 d . . .
F9 F 0.3684(3) 0.5648(7) 0.1186(2) 0.128(2) Uani 1 1 d . . .
F10 F 0.4396(2) 0.6426(5) 0.17966(16) 0.0888(16) Uani 1 1 d . . .
F11 F 0.3851(3) 0.8079(6) 0.13270(18) 0.134(3) Uani 1 1 d . . .
F12 F 0.4645(2) 0.5307(5) 0.10124(18) 0.0973(18) Uani 1 1 d . . .

loop_
_atom_site_aniso_label
_atom_site_aniso_U_11
_atom_site_aniso_U_22
_atom_site_aniso_U_33
_atom_site_aniso_U_23
_atom_site_aniso_U_13
_atom_site_aniso_U_12
Cu1 0.0305(4) 0.0210(4) 0.0225(4) -0.0004(3) 0.0048(3) 0.0022(3)
Cu2 0.0342(5) 0.0396(5) 0.0302(4) -0.0035(4) -0.0019(3) 0.0021(4)
O1 0.033(2) 0.033(2) 0.020(2) 0.0003(18) 0.0071(17) 0.0035(19)
O2 0.034(2) 0.034(2) 0.021(2) -0.0002(18) 0.0033(18) 0.0004(19)
O7 0.048(3) 0.028(2) 0.028(2) -0.0014(19) 0.0086(19) 0.000(2)
O30 0.042(3) 0.026(2) 0.035(2) -0.0065(19) 0.020(2) -0.004(2)
N1 0.036(3) 0.020(3) 0.025(3) -0.001(2) 0.001(2) -0.001(2)
N2 0.030(3) 0.034(3) 0.027(3) -0.002(2) 0.007(2) -0.007(2)
N3 0.043(3) 0.042(3) 0.038(3) 0.001(3) -0.012(3) 0.004(3)
N4 0.035(3) 0.046(3) 0.033(3) 0.001(3) -0.004(3) 0.001(3)
N5 0.041(3) 0.017(3) 0.032(3) -0.004(2) 0.010(2) 0.003(2)
N6 0.035(3) 0.021(3) 0.023(3) -0.003(2) 0.002(2) 0.003(2)
N42 0.062(5) 0.058(4) 0.060(5) 0.007(4) 0.000(4) -0.012(4)
C1 0.041(4) 0.027(4) 0.031(4) -0.008(3) 0.009(3) 0.005(3)
C2 0.063(5) 0.017(3) 0.045(4) -0.001(3) 0.015(4) -0.002(3)
C3 0.061(5) 0.028(4) 0.060(5) 0.007(4) 0.017(4) -0.010(3)
C4 0.057(4) 0.025(4) 0.041(4) -0.008(3) 0.019(3) -0.002(3)
C5 0.031(4) 0.020(3) 0.030(4) -0.004(3) 0.005(3) -0.002(3)
C6 0.040(4) 0.023(3) 0.017(3) -0.004(3) 0.010(3) -0.001(3)
C7 0.075(5) 0.047(4) 0.030(4) 0.001(3) 0.001(3) 0.011(4)
C8 0.030(3) 0.022(3) 0.027(3) -0.002(3) 0.001(3) 0.003(3)
C9 0.044(4) 0.050(4) 0.037(4) -0.017(3) 0.014(3) -0.011(3)
C10 0.045(4) 0.043(4) 0.054(5) -0.029(4) 0.009(4) -0.016(3)
C11 0.036(4) 0.041(4) 0.046(4) -0.003(3) 0.001(3) -0.009(3)
C12 0.042(4) 0.045(4) 0.027(4) -0.011(3) 0.012(3) -0.007(3)
C13 0.027(3) 0.020(3) 0.042(4) -0.002(3) 0.000(3) -0.004(3)
C14 0.028(3) 0.024(3) 0.036(4) -0.006(3) 0.003(3) -0.003(3)
C15 0.030(4) 0.032(4) 0.045(4) 0.000(3) -0.002(3) 0.002(3)
C16 0.035(4) 0.037(4) 0.063(5) -0.009(4) -0.006(4) 0.010(3)
C17 0.036(4) 0.050(4) 0.058(5) -0.028(4) 0.004(4) 0.009(3)
C18 0.023(3) 0.041(4) 0.045(4) -0.014(3) 0.006(3) -0.002(3)
C19 0.049(4) 0.036(4) 0.046(4) 0.004(3) -0.005(4) 0.001(3)
C20 0.057(5) 0.062(5) 0.038(4) 0.012(4) -0.006(4) 0.008(4)
C21 0.046(4) 0.069(5) 0.053(5) -0.007(4) -0.016(4) 0.011(4)
C22 0.046(5) 0.061(5) 0.053(5) -0.008(4) -0.003(4) -0.004(4)
C23 0.051(4) 0.030(4) 0.030(4) 0.000(3) -0.007(3) -0.006(3)
C24 0.042(4) 0.023(3) 0.038(4) -0.003(3) -0.006(3) 0.001(3)
C25 0.040(4) 0.023(3) 0.021(3) 0.007(3) 0.005(3) 0.011(3)
C26 0.034(4) 0.017(3) 0.023(3) 0.006(2) 0.006(3) 0.012(3)
C27 0.045(4) 0.026(3) 0.028(4) 0.007(3) 0.006(3) 0.009(3)
C28 0.049(4) 0.032(4) 0.025(4) 0.000(3) -0.004(3) 0.015(3)
C29 0.054(5) 0.024(3) 0.030(4) -0.002(3) -0.010(3) 0.007(3)
C30 0.034(4) 0.026(3) 0.020(3) -0.002(3) 0.009(3) -0.001(3)
C31 0.060(5) 0.030(4) 0.066(5) -0.010(4) 0.028(4) -0.010(4)
C32 0.043(4) 0.020(3) 0.030(4) 0.003(3) 0.014(3) 0.003(3)
C33 0.085(6) 0.033(4) 0.040(4) 0.010(3) 0.025(4) 0.024(4)
C34 0.135(8) 0.037(4) 0.064(6) 0.026(4) 0.041(5) 0.033(5)
C35 0.115(7) 0.022(4) 0.063(5) 0.006(4) 0.030(5) 0.030(4)
C36 0.067(5) 0.027(4) 0.037(4) -0.008(3) 0.017(3) 0.011(3)
C37 0.045(4) 0.034(4) 0.022(3) -0.007(3) 0.001(3) 0.001(3)
C38 0.036(4) 0.038(4) 0.033(4) 0.001(3) -0.007(3) 0.005(3)
C39 0.041(4) 0.039(4) 0.039(4) -0.004(3) -0.001(3) 0.016(3)
C40 0.033(4) 0.030(3) 0.031(4) -0.008(3) 0.005(3) 0.007(3)
C41 0.031(3) 0.021(3) 0.026(3) -0.003(3) 0.001(3) 0.000(3)
C42 0.063(7) 0.105(8) 0.102(9) 0.058(7) -0.016(6) -0.006(6)
C43 0.059(7) 0.329(18) 0.110(9) 0.105(11) 0.040(6) 0.040(9)
P1 0.0402(10) 0.0408(10) 0.0344(10) -0.0051(8) 0.0038(8) -0.0092(8)
F1 0.069(3) 0.069(3) 0.060(3) 0.019(2) 0.008(2) -0.028(2)
F2 0.048(2) 0.055(2) 0.042(2) 0.0024(18) -0.0072(18) -0.0100(19)
F3 0.058(2) 0.052(2) 0.036(2) 0.0026(18) 0.0049(18) -0.0150(19)
F4 0.043(2) 0.060(2) 0.048(2) -0.0170(19) -0.0028(18) -0.0118(19)
F5 0.049(2) 0.054(2) 0.045(2) -0.0185(19) 0.0076(18) -0.0023(19)
F6 0.053(2) 0.044(2) 0.084(3) -0.024(2) 0.012(2) -0.0003(19)
P2 0.0547(12) 0.0401(11) 0.0335(10) 0.0010(8) 0.0023(9) 0.0087(9)
F7 0.164(6) 0.163(5) 0.108(5) -0.039(4) 0.028(4) -0.113(5)
F8 0.144(4) 0.056(3) 0.036(2) -0.004(2) -0.009(3) 0.037(3)
F9 0.119(5) 0.179(6) 0.088(4) -0.004(4) 0.022(3) -0.077(4)
F10 0.140(4) 0.085(3) 0.040(3) 0.005(2) -0.018(3) 0.035(3)
F11 0.211(6) 0.136(5) 0.053(3) -0.033(3) -0.029(4) 0.126(5)
F12 0.114(4) 0.102(4) 0.073(3) -0.025(3) -0.030(3) 0.064(3)

loop_
_atom_type_symbol
_atom_type_description
_atom_type_scat_dispersion_real
_atom_type_scat_dispersion_imag
_atom_type_scat_source
C C 0.0033 0.0016 'International Tables Vol C Tables 4.2.6.8 and 6.1.1.4'
H H 0.0000 0.0000 'International Tables Vol C Tables 4.2.6.8 and 6.1.1.4'
N N 0.0061 0.0033 'International Tables Vol C Tables 4.2.6.8 and 6.1.1.4'
O O 0.0106 0.0060 'International Tables Vol C Tables 4.2.6.8 and 6.1.1.4'
F F 0.0171 0.0103 'International Tables Vol C Tables 4.2.6.8 and 6.1.1.4'
P P 0.1023 0.0942 'International Tables Vol C Tables 4.2.6.8 and 6.1.1.4'
Cu Cu 0.3201 1.2651 'International Tables Vol C Tables 4.2.6.8 and 6.1.1.4'

loop_
_geom_angle_atom_site_label_1
_geom_angle_atom_site_label_2
_geom_angle_atom_site_label_3
_geom_angle
_geom_angle_site_symmetry_1
_geom_angle_site_symmetry_3
_geom_angle_publ_flag
N1 Cu1 N5 170.94(18) . . ?
N1 Cu1 N6 95.79(18) . . ?
N5 Cu1 N6 89.82(18) . . ?
N1 Cu1 N2 89.23(18) . . ?
N5 Cu1 N2 96.97(18) . . ?
N6 Cu1 N2 98.62(18) . . ?
N1 Cu1 O1 82.06(16) . . ?
N5 Cu1 O1 90.48(16) . . ?
N6 Cu1 O1 162.86(15) . . ?
N2 Cu1 O1 98.35(16) . . ?
N1 Cu1 O2 95.06(15) . . ?
N5 Cu1 O2 77.75(15) . . ?
N6 Cu1 O2 90.42(15) . . ?
N2 Cu1 O2 169.57(15) . . ?
O1 Cu1 O2 72.92(13) . . ?
O2 Cu2 N4 93.61(19) . . ?
O2 Cu2 N3 148.8(2) . . ?
N4 Cu2 N3 90.5(2) . . ?
O2 Cu2 O1 88.44(15) . . ?
N4 Cu2 O1 172.45(19) . . ?
N3 Cu2 O1 91.53(18) . . ?
O2 Cu2 N42 110.2(2) . . ?
N4 Cu2 N42 87.6(2) . . ?
N3 Cu2 N42 100.8(2) . . ?
O1 Cu2 N42 84.85(19) . . ?
C14 O1 Cu2 121.4(3) . . ?
C14 O1 Cu1 134.1(3) . . ?
Cu2 O1 Cu1 103.37(16) . . ?
C25 O2 Cu2 123.8(3) . . ?
C25 O2 Cu1 138.2(3) . . ?
Cu2 O2 Cu1 95.18(15) . . ?
C6 O7 C7 116.8(4) . . ?
C30 O30 C31 115.7(4) . . ?
C5 N1 C1 118.6(5) . . ?
C5 N1 Cu1 122.1(4) . . ?
C1 N1 Cu1 118.2(4) . . ?
C8 N2 C12 118.9(5) . . ?
C8 N2 Cu1 120.4(4) . . ?
C12 N2 Cu1 118.7(4) . . ?
C19 N3 C20 119.5(5) . . ?
C19 N3 Cu2 124.2(4) . . ?
C20 N3 Cu2 116.1(4) . . ?
C23 N4 C22 120.1(5) . . ?
C23 N4 Cu2 124.8(4) . . ?
C22 N4 Cu2 115.1(4) . . ?
C32 N5 C36 119.3(5) . . ?
C32 N5 Cu1 122.1(4) . . ?
C36 N5 Cu1 116.4(4) . . ?
C41 N6 C37 118.7(5) . . ?
C41 N6 Cu1 123.8(4) . . ?
C37 N6 Cu1 117.3(4) . . ?
C42 N42 Cu2 141.6(8) . . ?
N1 C1 C2 122.6(6) . . ?
C1 C2 C3 119.0(6) . . ?
C2 C3 C4 118.4(6) . . ?
C5 C4 C3 120.1(6) . . ?
N1 C5 C4 121.3(5) . . ?
N1 C5 C6 121.9(5) . . ?
C4 C5 C6 116.8(5) . . ?
O7 C6 C13 105.3(4) . . ?
O7 C6 C8 108.5(4) . . ?
C13 C6 C8 106.8(4) . . ?
O7 C6 C5 107.4(4) . . ?
C13 C6 C5 109.7(4) . . ?
C8 C6 C5 118.4(5) . . ?
N2 C8 C9 121.0(5) . . ?
N2 C8 C6 120.7(5) . . ?
C9 C8 C6 118.3(5) . . ?
C10 C9 C8 120.3(6) . . ?
C9 C10 C11 119.2(6) . . ?
C10 C11 C12 118.5(6) . . ?
N2 C12 C11 122.1(6) . . ?
C18 C13 C14 120.0(5) . . ?
C18 C13 C6 117.2(5) . . ?
C14 C13 C6 122.7(5) . . ?
O1 C14 C13 123.1(5) . . ?
O1 C14 C15 120.2(5) . . ?
C13 C14 C15 116.7(5) . . ?
C16 C15 C14 120.3(6) . . ?
C16 C15 C19 116.4(6) . . ?
C14 C15 C19 123.3(6) . . ?
C17 C16 C15 121.6(6) . . ?
C16 C17 C18 118.8(6) . . ?
C17 C18 C13 122.4(6) . . ?
N3 C19 C15 125.7(6) . . ?
N3 C20 C21 112.9(5) . . ?
C20 C21 C22 114.5(5) . . ?
N4 C22 C21 110.8(6) . . ?
N4 C23 C24 126.1(6) . . ?
C29 C24 C23 117.6(5) . . ?
C29 C24 C25 119.2(6) . . ?
C23 C24 C25 123.0(6) . . ?
O2 C25 C26 120.7(5) . . ?
O2 C25 C24 121.8(5) . . ?
C26 C25 C24 117.4(5) . . ?
C25 C26 C27 120.9(5) . . ?
C25 C26 C30 120.5(5) . . ?
C27 C26 C30 118.7(5) . . ?
C28 C27 C26 120.4(6) . . ?
C29 C28 C27 118.8(6) . . ?
C28 C29 C24 122.6(6) . . ?
O30 C30 C26 105.7(4) . . ?
O30 C30 C41 107.0(4) . . ?
C26 C30 C41 109.6(4) . . ?
O30 C30 C32 106.4(4) . . ?
C26 C30 C32 108.7(4) . . ?
C41 C30 C32 118.6(4) . . ?
N5 C32 C33 121.1(5) . . ?
N5 C32 C30 123.4(5) . . ?
C33 C32 C30 115.4(5) . . ?
C32 C33 C34 119.0(6) . . ?
C35 C34 C33 119.7(7) . . ?
C34 C35 C36 118.7(6) . . ?
N5 C36 C35 122.2(6) . . ?
N6 C37 C38 121.8(5) . . ?
C39 C38 C37 119.4(6) . . ?
C38 C39 C40 118.4(6) . . ?
C41 C40 C39 121.0(6) . . ?
N6 C41 C40 120.6(5) . . ?
N6 C41 C30 121.0(5) . . ?
C40 C41 C30 118.4(5) . . ?
N42 C42 C43 174.7(11) . . ?
F3 P1 F1 179.6(2) . . ?
F3 P1 F6 90.0(2) . . ?
F1 P1 F6 90.2(2) . . ?
F3 P1 F2 89.75(19) . . ?
F1 P1 F2 90.6(2) . . ?
F6 P1 F2 90.0(2) . . ?
F3 P1 F5 89.8(2) . . ?
F1 P1 F5 90.1(2) . . ?
F6 P1 F5 179.7(3) . . ?
F2 P1 F5 89.98(19) . . ?
F3 P1 F4 90.20(19) . . ?
F1 P1 F4 89.5(2) . . ?
F6 P1 F4 89.6(2) . . ?
F2 P1 F4 179.6(2) . . ?
F5 P1 F4 90.47(19) . . ?
F7 P2 F9 178.2(3) . . ?
F7 P2 F11 90.9(4) . . ?
F9 P2 F11 90.7(4) . . ?
F7 P2 F12 89.2(3) . . ?
F9 P2 F12 89.2(3) . . ?
F11 P2 F12 179.2(3) . . ?
F7 P2 F10 89.2(3) . . ?
F9 P2 F10 91.9(3) . . ?
F11 P2 F10 89.0(2) . . ?
F12 P2 F10 91.9(2) . . ?
F7 P2 F8 91.0(3) . . ?
F9 P2 F8 88.0(3) . . ?
F11 P2 F8 90.4(2) . . ?
F12 P2 F8 88.8(2) . . ?
F10 P2 F8 179.3(3) . . ?

loop_
_geom_bond_atom_site_label_1
_geom_bond_atom_site_label_2
_geom_bond_distance
_geom_bond_site_symmetry_2
_geom_bond_publ_flag
Cu1 N1 1.981(4) . ?
Cu1 N5 1.987(5) . ?
Cu1 N6 2.033(4) . ?
Cu1 N2 2.120(4) . ?
Cu1 O1 2.137(4) . ?
Cu1 O2 2.418(4) . ?
Cu2 O2 1.925(4) . ?
Cu2 N4 1.951(5) . ?
Cu2 N3 1.959(5) . ?
Cu2 O1 1.970(3) . ?
Cu2 N42 2.388(7) . ?
O1 C14 1.324(6) . ?
O2 C25 1.333(6) . ?
O7 C6 1.418(6) . ?
O7 C7 1.439(6) . ?
O30 C30 1.430(6) . ?
O30 C31 1.433(7) . ?
N1 C5 1.339(7) . ?
N1 C1 1.365(6) . ?
N2 C8 1.323(7) . ?
N2 C12 1.352(7) . ?
N3 C19 1.264(7) . ?
N3 C20 1.485(7) . ?
N4 C23 1.287(7) . ?
N4 C22 1.479(8) . ?
N5 C32 1.333(7) . ?
N5 C36 1.350(7) . ?
N6 C41 1.346(7) . ?
N6 C37 1.373(7) . ?
N42 C42 1.136(11) . ?
C1 C2 1.367(8) . ?
C2 C3 1.386(9) . ?
C3 C4 1.391(8) . ?
C4 C5 1.381(8) . ?
C5 C6 1.570(7) . ?
C6 C13 1.546(7) . ?
C6 C8 1.548(7) . ?
C8 C9 1.385(7) . ?
C9 C10 1.363(8) . ?
C10 C11 1.365(8) . ?
C11 C12 1.384(8) . ?
C13 C18 1.386(8) . ?
C13 C14 1.432(8) . ?
C14 C15 1.439(7) . ?
C15 C16 1.391(8) . ?
C15 C19 1.452(8) . ?
C16 C17 1.378(9) . ?
C17 C18 1.382(8) . ?
C20 C21 1.522(9) . ?
C21 C22 1.539(8) . ?
C23 C24 1.429(8) . ?
C24 C29 1.391(8) . ?
C24 C25 1.447(8) . ?
C25 C26 1.393(8) . ?
C26 C27 1.406(7) . ?
C26 C30 1.535(7) . ?
C27 C28 1.405(8) . ?
C28 C29 1.361(8) . ?
C30 C41 1.540(7) . ?
C30 C32 1.543(7) . ?
C32 C33 1.392(8) . ?
C33 C34 1.394(8) . ?
C34 C35 1.358(10) . ?
C35 C36 1.387(8) . ?
C37 C38 1.375(8) . ?
C38 C39 1.373(8) . ?
C39 C40 1.382(7) . ?
C40 C41 1.379(7) . ?
C42 C43 1.503(14) . ?
P1 F3 1.595(4) . ?
P1 F1 1.597(4) . ?
P1 F6 1.599(4) . ?
P1 F2 1.603(3) . ?
P1 F5 1.603(4) . ?
P1 F4 1.611(3) . ?
P2 F7 1.545(5) . ?
P2 F9 1.546(5) . ?
P2 F11 1.558(4) . ?
P2 F12 1.564(4) . ?
P2 F10 1.579(4) . ?
P2 F8 1.586(4) . ?
